data_4124499
loop_
_publ_author_name
'Hess, R.F.'
'Gordon, P.L.'
'Tait, C.D.'
'Dorhout, P.K.'
'Abney, K.D.'

_publ_section_title
;
 Synthesis and structural characterization of the first quaternary
 plutonium thiophosphates : K3 Pu (P S4)2 and A Pu P2 S7 (A = K, Rb,Cs)
;
_journal_name_full 'Journal of the American Chemical Society'
_journal_page_first 1327
_journal_page_last 1333
_journal_volume 124
_journal_year 2002
_chemical_formula_sum 'K3 P2 Pu S8'
_chemical_name_systematic 'K3 Pu (P S4)2'
_space_group_IT_number 14
_symmetry_space_group_name_Hall '-P 2ybc'
_symmetry_space_group_name_H-M 'P 1 21/c 1'
_cell_angle_alpha 90
_cell_angle_beta 90.61
_cell_angle_gamma 90
_cell_formula_units_Z 4
_cell_length_a 9.157
_cell_length_b 16.866
_cell_length_c 9.538
_cell_volume 1472.984
_citation_journal_id_ASTM JACSAT
_cod_data_source_file Hess_JACSAT_2002_325.cif
_cod_data_source_block K3P2Pu1S8
_cod_original_formula_sum 'K3 P2 Pu1 S8'
_cod_database_code 4124499

loop_
_symmetry_equiv_pos_as_xyz
x,y,z
-x,y+1/2,-z+1/2
-x,-y,-z
x,-y-1/2,z-1/2

loop_
_atom_site_label
_atom_site_type_symbol
_atom_site_fract_x
_atom_site_fract_y
_atom_site_fract_z
_atom_site_occupancy
_atom_site_U_iso_or_equiv
S4 S-2 0.4648 0.8793 0.5335 1 0.0
S3 S-2 0.0418 -0.022 0.6781 1 0.0
K1 K+1 0.7686 0.4679 0.4861 1 0.0
S2 S-2 0.8137 0.1274 0.6718 1 0.0
Pu1 Pu+3 0.7286 -0.0142 0.5243 1 0.0
S5 S-2 0.7153 0.8877 0.7743 1 0.0
K3 K+1 0.8841 0.2125 0.3665 1 0.0
S1 S-2 0.8366 0.842 0.4085 1 0.0
S8 S-2 0.0671 0.1255 0.9215 1 0.0
P1 P+5 0.025 0.0979 0.7208 1 0.0
S7 S-2 0.3827 0.823 0.8604 1 0.0
S6 S-2 0.4422 0.0174 0.7604 1 0.0
P2 P+5 0.4956 -0.0999 0.7447 1 0.0
K2 K+1 0.3787 0.2936 0.3745 1 0.0
